data_4107570
loop_
_publ_author_name
'Yoichi Kamihara'
'Takumi Watanabe'
'Masahiro Hirano'
'Hideo Hosono'

_publ_section_title
;
 Iron-Based Layered Superconductor La[O1-xFx]FeAs (x = 0.05-0.12) with Tc
 = 26 K
;
_journal_name_full 'Journal of the American Chemical Society'
_journal_page_first 3296
_journal_page_last 3297
_journal_paper_doi 10.1021/ja800073m
_journal_volume 130
_journal_year 2008
_chemical_formula_sum 'As Fe La O'
_space_group_IT_number 129
_symmetry_cell_setting tetragonal
_symmetry_Int_Tables_number 129
_symmetry_space_group_name_Hall '-P 4a 2a'
_symmetry_space_group_name_H-M 'P 4/n m m :2'
_cell_angle_alpha 90.0
_cell_angle_beta 90.0
_cell_angle_gamma 90.0
_cell_formula_units_Z 2
_cell_length_a 4.03533(4)
_cell_length_b 4.03533(4)
_cell_length_c 8.74090(9)
_cell_volume 142.336(2)
_pd_phase_name LaOFeAs
_cod_data_source_file ja800073m-file003.cif
_cod_data_source_block LaOFeAs
_cod_original_cell_volume 142.336(4)
_cod_original_sg_symbol_H-M 'P 4/n m m'
_cod_database_code 4107570

loop_
_symmetry_equiv_pos_site_id
_symmetry_equiv_pos_as_xyz
1 x,y,z
2 -x+1/2,y,z
3 x,-y+1/2,z
4 -x+1/2,-y+1/2,z
5 y,x,z
6 -y+1/2,x,z
7 y,-x+1/2,z
8 -y+1/2,-x+1/2,z
9 -x,-y,-z
10 x+1/2,-y,-z
11 -x,y+1/2,-z
12 x+1/2,y+1/2,-z
13 -y,-x,-z
14 y+1/2,-x,-z
15 -y,x+1/2,-z
16 y+1/2,x+1/2,-z

loop_
_atom_site_label
_atom_site_symmetry_multiplicity
_atom_site_occupancy
_atom_site_fract_x
_atom_site_fract_y
_atom_site_fract_z
_atom_site_thermal_displace_type
_atom_site_B_iso_or_equiv
_atom_site_type_symbol
La1 2 1.0 0.25 0.25 0.14154(5) Biso 0.38(2) La3+
Fe1 2 1.0 0.75 0.25 0.5 Biso 0.27(4) Fe2+
As1 2 1.0 0.25 0.25 0.6512(2) Biso 0.54(3) As
O1 2 1.0 0.75 0.25 0.0 Biso 2.3(2) O2-
